data_4079424
loop_
_publ_author_name
'Stennett, Tom E.'
'Haddow, Mairi F.'
'Wass, Duncan F.'

_publ_section_title
;
 Avoiding MAO: Alternative Activation Methods in Selective Ethylene
 Oligomerization
;
_journal_issue 19
_journal_name_full Organometallics
_journal_page_first 6960
_journal_paper_doi 10.1021/om300739m
_journal_volume 31
_journal_year 2012
_chemical_formula_moiety 'C60 H48 Cl2 Cr P4', 'C16 Al F36 O4'
_chemical_formula_sum 'C76 H48 Al Cl2 Cr F36 O4 P4'
_chemical_formula_weight 1982.90
_chemical_name_systematic
; 
 ? 
;
_space_group_IT_number 62
_symmetry_cell_setting orthorhombic
_symmetry_space_group_name_Hall '-P 2ac 2n'
_symmetry_space_group_name_H-M 'P n m a'
_atom_sites_solution_hydrogens geom
_atom_sites_solution_primary direct
_atom_sites_solution_secondary difmap
_audit_creation_method SHELXL-97
_cell_angle_alpha 90.00
_cell_angle_beta 90.00
_cell_angle_gamma 90.00
_cell_formula_units_Z 4
_cell_length_a 19.9277(5)
_cell_length_b 30.3587(7)
_cell_length_c 13.5975(3)
_cell_measurement_reflns_used 9994
_cell_measurement_temperature 100(2)
_cell_measurement_theta_max 25.74
_cell_measurement_theta_min 2.26
_cell_volume 8226.2(3)
_computing_cell_refinement 'Apex II (Bruker, 2008)'
_computing_data_collection 'Apex II (Bruker, 2008)'
_computing_data_reduction 'SAINT V7.68A (Bruker, 2010)'
_computing_structure_refinement 'SHELXL-97 (Sheldrick, 2008)'
_computing_structure_solution 'SHELXS-97 (Sheldrick, 2008)'
_diffrn_ambient_temperature 100(2)
_diffrn_measured_fraction_theta_full 0.873
_diffrn_measured_fraction_theta_max 0.873
_diffrn_measurement_device_type 'Bruker Apex II kappa CCD area detector'
_diffrn_measurement_method 'phi and omega scans'
_diffrn_radiation_monochromator graphite
_diffrn_radiation_source 'fine-focus sealed tube'
_diffrn_radiation_type MoK\a
_diffrn_radiation_wavelength 0.71073
_diffrn_reflns_av_R_equivalents 0.0379
_diffrn_reflns_av_sigmaI/netI 0.0344
_diffrn_reflns_limit_h_max 25
_diffrn_reflns_limit_h_min -22
_diffrn_reflns_limit_k_max 28
_diffrn_reflns_limit_k_min -38
_diffrn_reflns_limit_l_max 16
_diffrn_reflns_limit_l_min -16
_diffrn_reflns_number 71330
_diffrn_reflns_theta_full 27.46
_diffrn_reflns_theta_max 27.46
_diffrn_reflns_theta_min 1.34
_exptl_absorpt_coefficient_mu 0.423
_exptl_absorpt_correction_T_max 0.7455
_exptl_absorpt_correction_T_min 0.6762
_exptl_absorpt_correction_type multi-scan
_exptl_absorpt_process_details SADABS-2008/1
_exptl_crystal_colour green-brown
_exptl_crystal_density_diffrn 1.601
_exptl_crystal_density_method 'not measured'
_exptl_crystal_description block
_exptl_crystal_F_000 3964
_exptl_crystal_size_max 0.3
_exptl_crystal_size_mid 0.2
_exptl_crystal_size_min 0.15
_refine_diff_density_max 1.464
_refine_diff_density_min -0.687
_refine_diff_density_rms 0.086
_refine_ls_extinction_method none
_refine_ls_goodness_of_fit_ref 1.024
_refine_ls_hydrogen_treatment constr
_refine_ls_matrix_type full
_refine_ls_number_parameters 811
_refine_ls_number_reflns 8367
_refine_ls_number_restraints 590
_refine_ls_restrained_S_all 1.058
_refine_ls_R_factor_all 0.0950
_refine_ls_R_factor_gt 0.0663
_refine_ls_shift/su_max 0.001
_refine_ls_shift/su_mean 0.000
_refine_ls_structure_factor_coef Fsqd
_refine_ls_weighting_details 'calc w=1/[\s^2^(Fo^2^)+(0.0817P)^2^+24.6761P] where P=(Fo^2^+2Fc^2^)/3'
_refine_ls_weighting_scheme calc
_refine_ls_wR_factor_gt 0.1641
_refine_ls_wR_factor_ref 0.1839
_reflns_number_gt 6041
_reflns_number_total 8367
_reflns_threshold_expression >2sigma(I)
_cod_data_source_file om300739m_si_002.cif
_cod_data_source_block ts75
_cod_database_code 4079424

loop_
_symmetry_equiv_pos_as_xyz
'x, y, z'
'-x+1/2, -y, z+1/2'
'-x, y+1/2, -z'
'x+1/2, -y+1/2, -z+1/2'
'-x, -y, -z'
'x-1/2, y, -z-1/2'
'x, -y-1/2, z'
'-x-1/2, y-1/2, z-1/2'

loop_
_atom_site_label
_atom_site_type_symbol
_atom_site_fract_x
_atom_site_fract_y
_atom_site_fract_z
_atom_site_U_iso_or_equiv
_atom_site_adp_type
_atom_site_occupancy
_atom_site_symmetry_multiplicity
_atom_site_calc_flag
_atom_site_refinement_flags
_atom_site_disorder_assembly
_atom_site_disorder_group
Cr1 Cr 0.0000 1.0000 0.0000 0.0199(2) Uani 1 2 d S . .
Cl1 Cl -0.00702(5) 0.94274(3) -0.10754(6) 0.0254(2) Uani 1 1 d . . .
P1 P 0.05762(5) 0.94097(3) 0.10128(7) 0.0250(2) Uani 1 1 d . . .
P2 P 0.11681(5) 1.00907(3) -0.05449(7) 0.0231(2) Uani 1 1 d . . .
C1 C 0.13192(19) 0.92572(13) 0.0292(3) 0.0271(8) Uani 1 1 d . . .
C2 C 0.15707(18) 0.95560(13) -0.0405(3) 0.0252(8) Uani 1 1 d . . .
C3 C 0.2135(2) 0.94430(14) -0.0958(3) 0.0306(9) Uani 1 1 d . . .
H3 H 0.2305 0.9644 -0.1431 0.037 Uiso 1 1 calc R . .
C4 C 0.2447(2) 0.90423(15) -0.0824(3) 0.0373(10) Uani 1 1 d . . .
H4 H 0.2825 0.8965 -0.1215 0.045 Uiso 1 1 calc R . .
C5 C 0.2211(2) 0.87533(15) -0.0121(3) 0.0392(11) Uani 1 1 d . . .
H5 H 0.2436 0.8482 -0.0017 0.047 Uiso 1 1 calc R . .
C6 C 0.1650(2) 0.88541(13) 0.0434(3) 0.0326(9) Uani 1 1 d . . .
H6 H 0.1488 0.8651 0.0911 0.039 Uiso 1 1 calc R . .
C7 C 0.09151(19) 0.95024(13) 0.2247(3) 0.0286(9) Uani 1 1 d . . .
C8 C 0.09930(19) 0.99304(14) 0.2596(3) 0.0309(9) Uani 1 1 d . . .
H8 H 0.0874 1.0174 0.2194 0.037 Uiso 1 1 calc R . .
C9 C 0.1246(2) 0.99995(16) 0.3535(3) 0.0405(11) Uani 1 1 d . . .
H9 H 0.1295 1.0292 0.3774 0.049 Uiso 1 1 calc R . .
C10 C 0.1427(2) 0.96500(18) 0.4126(3) 0.0437(12) Uani 1 1 d . . .
H10 H 0.1594 0.9701 0.4771 0.052 Uiso 1 1 calc R . .
C11 C 0.1365(2) 0.92254(18) 0.3771(3) 0.0463(12) Uani 1 1 d . . .
H11 H 0.1502 0.8983 0.4166 0.056 Uiso 1 1 calc R . .
C12 C 0.1104(2) 0.91511(16) 0.2841(3) 0.0417(11) Uani 1 1 d . . .
H12 H 0.1054 0.8858 0.2607 0.050 Uiso 1 1 calc R . .
C13 C 0.0098(2) 0.88985(13) 0.1130(3) 0.0316(9) Uani 1 1 d . . .
C14 C -0.0304(2) 0.88338(15) 0.1962(3) 0.0406(11) Uani 1 1 d . . .
H14 H -0.0297 0.9043 0.2481 0.049 Uiso 1 1 calc R . .
C15 C -0.0712(3) 0.84673(17) 0.2033(4) 0.0552(14) Uani 1 1 d . . .
H15 H -0.0988 0.8427 0.2597 0.066 Uiso 1 1 calc R . .
C16 C -0.0721(3) 0.81570(17) 0.1284(5) 0.0645(16) Uani 1 1 d . . .
H16 H -0.1002 0.7905 0.1334 0.077 Uiso 1 1 calc R . .
C17 C -0.0318(3) 0.82150(15) 0.0458(4) 0.0528(13) Uani 1 1 d . . .
H17 H -0.0322 0.8002 -0.0053 0.063 Uiso 1 1 calc R . .
C18 C 0.0091(2) 0.85839(13) 0.0379(3) 0.0372(10) Uani 1 1 d . . .
H18 H 0.0365 0.8622 -0.0186 0.045 Uiso 1 1 calc R . .
C19 C 0.16844(19) 1.04565(14) 0.0199(3) 0.0288(9) Uani 1 1 d . . .
C20 C 0.1558(2) 1.09088(14) 0.0167(3) 0.0368(10) Uani 1 1 d . . .
H20 H 0.1213 1.1021 -0.0245 0.044 Uiso 1 1 calc R . .
C21 C 0.1939(2) 1.11939(16) 0.0740(4) 0.0468(12) Uani 1 1 d . . .
H21 H 0.1858 1.1502 0.0717 0.056 Uiso 1 1 calc R . .
C22 C 0.2439(2) 1.10266(19) 0.1345(3) 0.0513(13) Uani 1 1 d . . .
H22 H 0.2701 1.1222 0.1735 0.062 Uiso 1 1 calc R . .
C23 C 0.2559(2) 1.05821(18) 0.1386(3) 0.0438(12) Uani 1 1 d . . .
H23 H 0.2901 1.0471 0.1804 0.053 Uiso 1 1 calc R . .
C24 C 0.2182(2) 1.02943(16) 0.0820(3) 0.0336(10) Uani 1 1 d . . .
H24 H 0.2263 0.9986 0.0856 0.040 Uiso 1 1 calc R . .
C25 C 0.13201(19) 1.02544(13) -0.1819(3) 0.0271(8) Uani 1 1 d . . .
C26 C 0.0886(2) 1.01045(14) -0.2551(3) 0.0318(9) Uani 1 1 d . . .
H26 H 0.0529 0.9910 -0.2390 0.038 Uiso 1 1 calc R . .
C27 C 0.0977(2) 1.02425(16) -0.3522(3) 0.0389(10) Uani 1 1 d . . .
H27 H 0.0681 1.0142 -0.4021 0.047 Uiso 1 1 calc R . .
C28 C 0.1495(2) 1.05237(16) -0.3759(3) 0.0442(11) Uani 1 1 d . . .
H28 H 0.1552 1.0620 -0.4419 0.053 Uiso 1 1 calc R . .
C29 C 0.1933(2) 1.06661(16) -0.3037(3) 0.0430(11) Uani 1 1 d . . .
H29 H 0.2294 1.0856 -0.3206 0.052 Uiso 1 1 calc R . .
C30 C 0.1849(2) 1.05340(14) -0.2064(3) 0.0349(9) Uani 1 1 d . . .
H30 H 0.2150 1.0634 -0.1570 0.042 Uiso 1 1 calc R . .
Al1 Al 0.06338(9) 0.7500 0.59452(14) 0.0334(4) Uani 1 2 d SD . .
O1 O 0.0141(5) 0.7949(3) 0.6240(6) 0.053(3) Uani 0.50 1 d PDU A -1
O2 O 0.1150(3) 0.73855(15) 0.6926(4) 0.0392(17) Uani 0.50 1 d PDU A -1
O3 O 0.0171(4) 0.7036(3) 0.5742(6) 0.047(2) Uani 0.50 1 d PDU A -1
O4 O 0.1072(3) 0.76299(17) 0.4885(4) 0.0464(17) Uani 0.50 1 d PDU A -1
C31 C -0.0254(7) 0.8286(4) 0.5956(11) 0.069(3) Uani 0.50 1 d PDU A -1
C32 C -0.0513(6) 0.8537(4) 0.6843(9) 0.122(5) Uani 0.50 1 d PDU A -1
F1 F 0.0049(7) 0.8733(4) 0.7230(10) 0.223(7) Uani 0.50 1 d PDU A -1
F2 F -0.0689(7) 0.8257(5) 0.7533(9) 0.232(8) Uani 0.50 1 d PDU A -1
F3 F -0.0955(4) 0.8845(3) 0.6695(6) 0.113(3) Uani 0.50 1 d PDU A -1
C33 C 0.0172(6) 0.8617(3) 0.5316(7) 0.099(3) Uani 0.50 1 d PDU A -1
F4 F 0.0778(6) 0.8628(4) 0.5774(9) 0.115(5) Uani 0.50 1 d PDU A -1
F5 F -0.0040(7) 0.9038(3) 0.5398(8) 0.193(7) Uani 0.50 1 d PDU A -1
F6 F 0.0204(4) 0.8466(2) 0.4378(5) 0.0723(19) Uani 0.50 1 d PDU A -1
C34 C -0.0838(5) 0.8120(4) 0.5298(7) 0.094(3) Uani 0.50 1 d PDU A -1
F7 F -0.1114(6) 0.8469(4) 0.4827(7) 0.140(5) Uani 0.50 1 d PDU A -1
F8 F -0.1308(4) 0.7916(5) 0.5846(8) 0.165(5) Uani 0.50 1 d PDU A -1
F9 F -0.0625(4) 0.7847(3) 0.4621(6) 0.092(2) Uani 0.50 1 d PDU A -1
C35 C 0.1507(3) 0.7500 0.7709(5) 0.0390(13) Uani 1 2 d SDU . .
C36 C 0.2181(5) 0.7740(3) 0.7332(8) 0.090(3) Uani 0.50 1 d PDU A -1
F10 F 0.2581(3) 0.7395(4) 0.7080(6) 0.129(5) Uani 0.50 1 d PDU A -1
F11 F 0.2460(4) 0.8005(2) 0.7994(7) 0.097(3) Uani 0.50 1 d PDU A -1
F12 F 0.2034(4) 0.7990(2) 0.6527(6) 0.092(2) Uani 0.50 1 d PDU A -1
C37 C 0.1701(4) 0.7142(3) 0.8403(6) 0.072(3) Uani 0.50 1 d PDU A -1
F13 F 0.1150(5) 0.7073(4) 0.8961(7) 0.092(3) Uani 0.50 1 d PDU A -1
F14 F 0.2251(4) 0.7255(2) 0.8937(5) 0.090(2) Uani 0.50 1 d PDU A -1
F15 F 0.1858(4) 0.67889(17) 0.7872(4) 0.0615(18) Uani 0.50 1 d PDU A -1
C38 C 0.1143(4) 0.7886(3) 0.8297(7) 0.081(3) Uani 0.50 1 d PDU A -1
F16 F 0.0498(3) 0.7788(2) 0.8388(5) 0.080(2) Uani 0.50 1 d PDU A -1
F17 F 0.1199(4) 0.82772(19) 0.7816(8) 0.130(4) Uani 0.50 1 d PDU A -1
F18 F 0.1383(6) 0.7922(6) 0.9233(8) 0.129(5) Uani 0.50 1 d PDU A -1
C39 C -0.0158(6) 0.6672(4) 0.6062(10) 0.056(3) Uani 0.50 1 d PDU A -1
C40 C 0.0330(5) 0.6319(3) 0.6445(6) 0.077(3) Uani 0.50 1 d PDU A -1
F19 F 0.0907(5) 0.6281(4) 0.5964(8) 0.086(3) Uani 0.50 1 d PDU A -1
F20 F 0.0007(6) 0.5932(3) 0.6557(7) 0.130(4) Uani 0.50 1 d PDU A -1
F21 F 0.0488(5) 0.6434(3) 0.7397(5) 0.134(4) Uani 0.50 1 d PDU A -1
C41 C -0.0534(4) 0.6473(3) 0.5160(7) 0.071(3) Uani 0.50 1 d PDU A -1
F22 F -0.0802(4) 0.6777(3) 0.4589(6) 0.090(2) Uani 0.50 1 d PDU A -1
F23 F -0.1023(4) 0.6196(3) 0.5483(6) 0.118(4) Uani 0.50 1 d PDU A -1
F24 F -0.0124(4) 0.6234(3) 0.4638(5) 0.079(2) Uani 0.50 1 d PDU A -1
C42 C -0.0662(5) 0.6809(4) 0.6826(7) 0.100(4) Uani 0.50 1 d PDU A -1
F25 F -0.0488(5) 0.7136(3) 0.7426(5) 0.118(3) Uani 0.50 1 d PDU A -1
F26 F -0.0947(7) 0.6517(4) 0.7363(8) 0.170(5) Uani 0.50 1 d PDU A -1
F27 F -0.1208(5) 0.6987(5) 0.6466(7) 0.169(5) Uani 0.50 1 d PDU A -1
C43 C 0.1420(3) 0.7482(6) 0.4097(5) 0.0453(16) Uani 0.50 1 d PDU A -1
C44 C 0.1964(4) 0.7150(3) 0.4426(7) 0.060(2) Uani 0.50 1 d PDU A -1
F28 F 0.2490(3) 0.7352(2) 0.4834(6) 0.092(3) Uani 0.50 1 d PDU A -1
F29 F 0.2192(4) 0.6906(3) 0.3678(6) 0.073(2) Uani 0.50 1 d PDU A -1
F30 F 0.1721(3) 0.68732(18) 0.5088(5) 0.0641(17) Uani 0.50 1 d PDU A -1
C45 C 0.1766(5) 0.7880(3) 0.3609(7) 0.086(3) Uani 0.50 1 d PDU A -1
F31 F 0.1326(5) 0.8112(2) 0.3093(6) 0.120(3) Uani 0.50 1 d PDU A -1
F32 F 0.2255(5) 0.7756(2) 0.2997(7) 0.124(4) Uani 0.50 1 d PDU A -1
F33 F 0.2032(5) 0.8152(3) 0.4264(9) 0.108(3) Uani 0.50 1 d PDU A -1
C46 C 0.0940(4) 0.7257(3) 0.3369(6) 0.061(2) Uani 0.50 1 d PDU A -1
F34 F 0.1205(4) 0.7215(3) 0.2476(5) 0.092(2) Uani 0.50 1 d PDU A -1
F35 F 0.0374(4) 0.7492(5) 0.3285(4) 0.099(2) Uani 0.50 1 d PDU A -1
F36 F 0.0775(3) 0.68547(19) 0.3684(5) 0.0657(17) Uani 0.50 1 d PDU A -1

loop_
_atom_site_aniso_label
_atom_site_aniso_U_11
_atom_site_aniso_U_22
_atom_site_aniso_U_33
_atom_site_aniso_U_23
_atom_site_aniso_U_13
_atom_site_aniso_U_12
Cr1 0.0181(4) 0.0253(4) 0.0163(4) -0.0015(3) -0.0002(3) 0.0017(3)
Cl1 0.0264(5) 0.0291(5) 0.0209(4) -0.0050(3) -0.0015(4) 0.0016(4)
P1 0.0265(5) 0.0285(5) 0.0200(4) -0.0013(4) 0.0009(4) 0.0036(4)
P2 0.0190(5) 0.0314(5) 0.0188(4) -0.0017(4) 0.0006(4) 0.0014(4)
C1 0.025(2) 0.034(2) 0.0221(18) -0.0077(16) -0.0054(15) 0.0062(16)
C2 0.0212(19) 0.034(2) 0.0203(17) -0.0062(15) -0.0036(15) 0.0037(16)
C3 0.024(2) 0.046(2) 0.0226(18) -0.0080(17) -0.0019(16) 0.0041(18)
C4 0.023(2) 0.054(3) 0.034(2) -0.018(2) -0.0035(18) 0.011(2)
C5 0.034(2) 0.039(2) 0.044(2) -0.014(2) -0.013(2) 0.0137(19)
C6 0.033(2) 0.033(2) 0.032(2) -0.0053(17) -0.0094(18) 0.0101(18)
C7 0.025(2) 0.042(2) 0.0193(17) -0.0005(16) 0.0021(15) 0.0050(18)
C8 0.023(2) 0.044(2) 0.0262(19) -0.0024(17) -0.0038(16) 0.0061(18)
C9 0.029(2) 0.061(3) 0.032(2) -0.011(2) -0.0078(18) 0.008(2)
C10 0.033(2) 0.076(3) 0.022(2) -0.002(2) -0.0052(18) 0.013(2)
C11 0.049(3) 0.062(3) 0.028(2) 0.009(2) -0.006(2) 0.015(2)
C12 0.048(3) 0.046(3) 0.031(2) 0.0027(19) -0.001(2) 0.011(2)
C13 0.036(2) 0.026(2) 0.033(2) 0.0029(16) 0.0015(18) 0.0057(17)
C14 0.050(3) 0.037(2) 0.034(2) 0.0060(19) 0.009(2) 0.001(2)
C15 0.066(4) 0.045(3) 0.054(3) 0.014(2) 0.019(3) -0.006(3)
C16 0.084(4) 0.032(3) 0.078(4) 0.006(3) 0.020(3) -0.016(3)
C17 0.067(4) 0.030(2) 0.061(3) -0.005(2) 0.009(3) -0.006(2)
C18 0.044(3) 0.028(2) 0.039(2) 0.0026(18) 0.004(2) 0.0012(19)
C19 0.022(2) 0.042(2) 0.0226(18) -0.0060(17) 0.0050(15) -0.0064(17)
C20 0.027(2) 0.044(2) 0.040(2) -0.005(2) 0.0022(18) -0.0075(19)
C21 0.047(3) 0.044(3) 0.049(3) -0.011(2) 0.006(2) -0.018(2)
C22 0.041(3) 0.078(4) 0.035(2) -0.018(2) 0.003(2) -0.026(3)
C23 0.033(2) 0.074(3) 0.024(2) -0.008(2) -0.0001(18) -0.011(2)
C24 0.027(2) 0.055(3) 0.0187(18) -0.0046(18) 0.0026(16) -0.0036(19)
C25 0.021(2) 0.037(2) 0.0234(18) -0.0014(16) 0.0041(15) 0.0062(16)
C26 0.027(2) 0.045(2) 0.0234(18) 0.0000(17) 0.0033(16) 0.0023(18)
C27 0.036(2) 0.059(3) 0.0210(19) -0.0014(19) 0.0020(18) 0.007(2)
C28 0.044(3) 0.062(3) 0.027(2) 0.006(2) 0.014(2) 0.008(2)
C29 0.038(3) 0.052(3) 0.039(2) 0.005(2) 0.016(2) 0.001(2)
C30 0.028(2) 0.046(2) 0.031(2) -0.0009(19) 0.0055(17) -0.0007(19)
Al1 0.0219(9) 0.0351(9) 0.0433(10) 0.000 0.0033(8) 0.000
O1 0.048(5) 0.057(5) 0.055(5) 0.023(5) 0.022(4) 0.030(4)
O2 0.029(3) 0.026(4) 0.062(3) -0.007(2) -0.016(3) 0.004(2)
O3 0.028(4) 0.056(5) 0.057(5) 0.006(4) -0.004(4) -0.007(3)
O4 0.046(3) 0.036(4) 0.057(4) 0.009(2) 0.018(3) 0.009(2)
C31 0.054(7) 0.095(7) 0.058(6) 0.013(5) 0.008(5) 0.057(5)
C32 0.166(13) 0.114(11) 0.087(9) -0.004(6) -0.001(8) 0.110(9)
F1 0.278(13) 0.218(13) 0.173(12) -0.112(9) -0.156(11) 0.177(10)
F2 0.280(15) 0.291(14) 0.125(9) 0.101(9) 0.139(10) 0.257(12)
F3 0.106(6) 0.134(7) 0.099(6) -0.004(5) 0.005(5) 0.095(6)
C33 0.123(10) 0.074(7) 0.100(8) 0.022(7) -0.016(7) 0.024(7)
F4 0.167(8) 0.053(6) 0.125(8) 0.022(6) -0.079(7) -0.062(5)
F5 0.340(17) 0.091(6) 0.148(9) 0.072(6) 0.122(11) 0.133(9)
F6 0.097(5) 0.069(4) 0.051(3) 0.021(3) -0.009(4) 0.015(4)
C34 0.058(7) 0.157(12) 0.066(8) 0.024(6) -0.006(5) 0.035(6)
F7 0.143(9) 0.199(10) 0.079(6) 0.005(6) -0.019(6) 0.133(9)
F8 0.035(5) 0.357(16) 0.102(7) 0.067(9) 0.010(5) -0.001(6)
F9 0.060(5) 0.117(6) 0.099(6) 0.016(5) -0.008(4) 0.017(4)
C35 0.027(3) 0.034(3) 0.057(4) 0.000 -0.009(3) 0.000
C36 0.041(6) 0.096(8) 0.134(11) 0.019(6) -0.027(6) -0.012(5)
F10 0.033(3) 0.263(14) 0.092(5) -0.048(8) -0.008(3) 0.061(8)
F11 0.057(4) 0.081(5) 0.154(7) 0.025(5) -0.043(5) -0.030(4)
F12 0.089(5) 0.071(5) 0.115(6) 0.028(4) -0.015(5) -0.046(4)
C37 0.075(7) 0.071(6) 0.068(7) -0.015(5) -0.021(5) 0.009(6)
F13 0.108(8) 0.108(8) 0.060(6) 0.024(5) 0.002(5) -0.029(7)
F14 0.097(5) 0.081(4) 0.090(5) -0.026(4) -0.064(4) 0.019(4)
F15 0.100(6) 0.035(3) 0.050(3) -0.005(2) -0.015(3) 0.025(3)
C38 0.051(6) 0.081(7) 0.111(9) -0.047(6) -0.036(7) 0.015(6)
F16 0.033(3) 0.123(5) 0.084(5) -0.064(4) -0.008(3) 0.026(3)
F17 0.102(6) 0.027(3) 0.260(11) -0.035(5) -0.075(7) 0.016(3)
F18 0.078(6) 0.191(11) 0.120(7) -0.124(7) -0.024(6) 0.012(7)
C39 0.039(6) 0.089(7) 0.039(5) -0.001(5) 0.002(4) -0.036(5)
C40 0.083(6) 0.082(6) 0.066(5) 0.058(5) -0.013(5) -0.041(5)
F19 0.089(5) 0.049(6) 0.121(7) 0.034(5) -0.041(5) 0.016(5)
F20 0.197(10) 0.089(6) 0.103(7) 0.038(5) -0.029(7) -0.090(7)
F21 0.122(7) 0.204(10) 0.075(4) 0.080(5) -0.065(4) -0.109(7)
C41 0.041(6) 0.111(9) 0.061(7) -0.013(5) -0.006(5) -0.006(5)
F22 0.077(6) 0.137(7) 0.057(5) -0.016(5) -0.020(4) 0.003(5)
F23 0.095(6) 0.172(8) 0.088(6) -0.047(5) 0.038(5) -0.097(6)
F24 0.075(5) 0.103(6) 0.058(4) -0.019(4) 0.018(4) -0.043(4)
C42 0.062(7) 0.173(12) 0.066(8) -0.034(7) 0.025(6) -0.066(6)
F25 0.148(8) 0.157(8) 0.049(4) -0.041(5) 0.037(4) -0.078(7)
F26 0.212(12) 0.195(10) 0.101(7) -0.062(6) 0.106(8) -0.138(9)
F27 0.062(6) 0.365(17) 0.080(6) -0.099(8) 0.016(5) 0.016(8)
C43 0.047(4) 0.035(4) 0.054(4) 0.011(6) 0.023(3) 0.001(5)
C44 0.044(6) 0.045(6) 0.091(8) -0.006(5) 0.017(5) 0.009(4)
F28 0.038(3) 0.082(6) 0.156(7) -0.029(4) 0.001(4) 0.008(3)
F29 0.066(5) 0.055(4) 0.097(5) -0.004(4) 0.028(4) 0.018(4)
F30 0.077(4) 0.043(3) 0.073(4) 0.013(3) 0.004(3) 0.023(3)
C45 0.108(10) 0.042(6) 0.107(10) 0.007(5) 0.063(6) -0.006(5)
F31 0.227(10) 0.051(4) 0.081(5) 0.031(4) 0.067(5) 0.050(5)
F32 0.150(7) 0.059(4) 0.164(8) 0.001(5) 0.125(7) -0.016(4)
F33 0.111(7) 0.049(5) 0.164(9) -0.023(5) 0.077(6) -0.027(4)
C46 0.065(6) 0.058(6) 0.059(6) 0.003(5) 0.006(5) 0.019(5)
F34 0.133(7) 0.089(5) 0.052(4) 0.003(4) 0.016(4) 0.031(5)
F35 0.101(5) 0.110(5) 0.084(4) -0.017(11) -0.029(4) 0.058(8)
F36 0.071(4) 0.050(3) 0.076(4) -0.014(3) 0.011(4) -0.007(3)

loop_
_atom_type_symbol
_atom_type_description
_atom_type_scat_dispersion_real
_atom_type_scat_dispersion_imag
_atom_type_scat_source
C C 0.0033 0.0016 'International Tables Vol C Tables 4.2.6.8 and 6.1.1.4'
H H 0.0000 0.0000 'International Tables Vol C Tables 4.2.6.8 and 6.1.1.4'
O O 0.0106 0.0060 'International Tables Vol C Tables 4.2.6.8 and 6.1.1.4'
F F 0.0171 0.0103 'International Tables Vol C Tables 4.2.6.8 and 6.1.1.4'
Al Al 0.0645 0.0514 'International Tables Vol C Tables 4.2.6.8 and 6.1.1.4'
P P 0.1023 0.0942 'International Tables Vol C Tables 4.2.6.8 and 6.1.1.4'
Cl Cl 0.1484 0.1585 'International Tables Vol C Tables 4.2.6.8 and 6.1.1.4'
Cr Cr 0.3209 0.6236 'International Tables Vol C Tables 4.2.6.8 and 6.1.1.4'

loop_
_geom_angle_atom_site_label_1
_geom_angle_atom_site_label_2
_geom_angle_atom_site_label_3
_geom_angle
_geom_angle_site_symmetry_1
_geom_angle_site_symmetry_3
Cl1 Cr1 Cl1 180.00(3) . 5_575
Cl1 Cr1 P2 87.14(3) . .
Cl1 Cr1 P2 92.86(3) 5_575 .
Cl1 Cr1 P2 92.86(3) . 5_575
Cl1 Cr1 P2 87.14(3) 5_575 5_575
P2 Cr1 P2 180.0 . 5_575
Cl1 Cr1 P1 80.62(3) . .
Cl1 Cr1 P1 99.38(3) 5_575 .
P2 Cr1 P1 79.28(3) . .
P2 Cr1 P1 100.72(3) 5_575 .
Cl1 Cr1 P1 99.38(3) . 5_575
Cl1 Cr1 P1 80.62(3) 5_575 5_575
P2 Cr1 P1 100.72(3) . 5_575
P2 Cr1 P1 79.28(3) 5_575 5_575
P1 Cr1 P1 180.0 . 5_575
C13 P1 C7 104.06(18) . .
C13 P1 C1 104.65(18) . .
C7 P1 C1 103.35(17) . .
C13 P1 Cr1 114.28(13) . .
C7 P1 Cr1 123.81(13) . .
C1 P1 Cr1 104.69(13) . .
C2 P2 C19 103.69(18) . .
C2 P2 C25 105.58(17) . .
C19 P2 C25 105.50(18) . .
C2 P2 Cr1 106.62(13) . .
C19 P2 Cr1 115.84(12) . .
C25 P2 Cr1 118.24(13) . .
C6 C1 C2 119.3(4) . .
C6 C1 P1 121.7(3) . .
C2 C1 P1 119.0(3) . .
C3 C2 C1 119.5(4) . .
C3 C2 P2 121.2(3) . .
C1 C2 P2 119.3(3) . .
C4 C3 C2 120.6(4) . .
C3 C4 C5 119.9(4) . .
C4 C5 C6 120.9(4) . .
C5 C6 C1 119.8(4) . .
C12 C7 C8 119.2(4) . .
C12 C7 P1 121.0(3) . .
C8 C7 P1 119.8(3) . .
C9 C8 C7 119.7(4) . .
C10 C9 C8 121.0(4) . .
C9 C10 C11 119.4(4) . .
C10 C11 C12 120.2(4) . .
C11 C12 C7 120.5(4) . .
C18 C13 C14 119.2(4) . .
C18 C13 P1 121.4(3) . .
C14 C13 P1 119.2(3) . .
C15 C14 C13 120.4(4) . .
C14 C15 C16 120.2(5) . .
C15 C16 C17 120.0(5) . .
C18 C17 C16 120.2(5) . .
C17 C18 C13 120.0(4) . .
C24 C19 C20 119.7(4) . .
C24 C19 P2 121.6(3) . .
C20 C19 P2 118.7(3) . .
C21 C20 C19 119.7(4) . .
C22 C21 C20 119.8(5) . .
C23 C22 C21 120.5(4) . .
C22 C23 C24 120.3(5) . .
C23 C24 C19 120.0(4) . .
C30 C25 C26 119.8(4) . .
C30 C25 P2 121.2(3) . .
C26 C25 P2 119.0(3) . .
C25 C26 C27 119.7(4) . .
C28 C27 C26 120.3(4) . .
C27 C28 C29 120.0(4) . .
C28 C29 C30 120.6(4) . .
C29 C30 C25 119.6(4) . .
O3 Al1 O3 111.3(6) 7_575 .
O3 Al1 O2 106.4(3) 7_575 7_575
O3 Al1 O2 128.0(3) . 7_575
O3 Al1 O2 128.0(3) 7_575 .
O3 Al1 O2 106.4(3) . .
O2 Al1 O2 23.3(3) 7_575 .
O3 Al1 O1 112.4(3) 7_575 7_575
O3 Al1 O1 22.9(3) . 7_575
O2 Al1 O1 108.6(4) 7_575 7_575
O2 Al1 O1 90.0(4) . 7_575
O3 Al1 O1 22.9(3) 7_575 .
O3 Al1 O1 112.4(3) . .
O2 Al1 O1 90.0(4) 7_575 .
O2 Al1 O1 108.6(4) . .
O1 Al1 O1 104.2(6) 7_575 .
O3 Al1 O4 87.1(3) 7_575 .
O3 Al1 O4 109.0(3) . .
O2 Al1 O4 107.3(3) 7_575 .
O2 Al1 O4 113.0(3) . .
O1 Al1 O4 131.3(3) 7_575 .
O1 Al1 O4 107.5(3) . .
O3 Al1 O4 109.0(3) 7_575 7_575
O3 Al1 O4 87.1(3) . 7_575
O2 Al1 O4 113.0(3) 7_575 7_575
O2 Al1 O4 107.3(3) . 7_575
O1 Al1 O4 107.5(3) 7_575 7_575
O1 Al1 O4 131.3(3) . 7_575
O4 Al1 O4 26.3(3) . 7_575
C31 O1 Al1 149.9(8) . .
C35 O2 Al1 152.9(3) . .
C39 O3 Al1 151.8(8) . .
C43 O4 Al1 147.4(8) . .
O1 C31 C32 110.7(10) . .
O1 C31 C34 110.9(10) . .
C32 C31 C34 111.5(9) . .
O1 C31 C33 109.2(10) . .
C32 C31 C33 107.5(9) . .
C34 C31 C33 107.0(10) . .
F3 C32 F2 113.3(9) . .
F3 C32 F1 107.6(9) . .
F2 C32 F1 103.0(11) . .
F3 C32 C31 117.9(10) . .
F2 C32 C31 109.4(10) . .
F1 C32 C31 104.1(10) . .
F5 C33 F6 114.4(9) . .
F5 C33 F4 102.6(10) . .
F6 C33 F4 113.4(10) . .
F5 C33 C31 112.9(10) . .
F6 C33 C31 109.1(9) . .
F4 C33 C31 103.9(9) . .
F9 C34 F8 108.8(10) . .
F9 C34 F7 107.2(9) . .
F8 C34 F7 109.9(9) . .
F9 C34 C31 111.6(8) . .
F8 C34 C31 110.5(10) . .
F7 C34 C31 108.8(10) . .
O2 C35 O2 30.4(4) 7_575 .
O2 C35 C37 117.1(4) 7_575 7_575
O2 C35 C37 146.9(4) . 7_575
O2 C35 C37 146.9(5) 7_575 .
O2 C35 C37 117.1(4) . .
C37 C35 C37 93.8(7) 7_575 .
O2 C35 C38 110.5(5) 7_575 7_575
O2 C35 C38 88.0(5) . 7_575
C37 C35 C38 109.7(6) 7_575 7_575
C37 C35 C38 42.6(4) . 7_575
O2 C35 C38 88.0(5) 7_575 .
O2 C35 C38 110.5(5) . .
C37 C35 C38 42.6(4) 7_575 .
C37 C35 C38 109.7(6) . .
C38 C35 C38 94.7(8) 7_575 .
O2 C35 C36 108.0(6) 7_575 7_575
O2 C35 C36 94.2(5) . 7_575
C37 C35 C36 108.4(6) 7_575 7_575
C37 C35 C36 69.9(5) . 7_575
C38 C35 C36 101.9(5) 7_575 7_575
C38 C35 C36 150.7(6) . 7_575
O2 C35 C36 94.2(5) 7_575 .
O2 C35 C36 108.0(6) . .
C37 C35 C36 69.9(5) 7_575 .
C37 C35 C36 108.4(6) . .
C38 C35 C36 150.7(6) 7_575 .
C38 C35 C36 101.9(5) . .
C36 C35 C36 53.8(7) 7_575 .
F11 C36 F10 113.1(8) . .
F11 C36 F12 107.2(7) . .
F10 C36 F12 110.7(9) . .
F11 C36 C35 114.0(8) . .
F10 C36 C35 102.7(6) . .
F12 C36 C35 109.2(7) . .
F15 C37 F13 111.8(8) . .
F15 C37 F14 107.7(7) . .
F13 C37 F14 113.2(8) . .
F15 C37 C35 107.8(6) . .
F13 C37 C35 105.0(8) . .
F14 C37 C35 111.3(7) . .
F16 C38 F17 108.7(8) . .
F16 C38 F18 105.7(8) . .
F17 C38 F18 110.6(10) . .
F16 C38 C35 108.9(6) . .
F17 C38 C35 111.3(7) . .
F18 C38 C35 111.5(9) . .
O3 C39 C42 108.6(9) . .
O3 C39 C40 111.8(9) . .
C42 C39 C40 112.5(9) . .
O3 C39 C41 107.2(9) . .
C42 C39 C41 109.2(8) . .
C40 C39 C41 107.5(9) . .
F19 C40 F20 113.2(9) . .
F19 C40 F21 106.7(9) . .
F20 C40 F21 102.9(7) . .
F19 C40 C39 116.2(8) . .
F20 C40 C39 110.1(9) . .
F21 C40 C39 106.6(9) . .
F24 C41 F22 108.8(8) . .
F24 C41 F23 106.3(8) . .
F22 C41 F23 109.4(8) . .
F24 C41 C39 110.1(8) . .
F22 C41 C39 112.7(9) . .
F23 C41 C39 109.3(8) . .
F26 C42 F27 97.5(10) . .
F26 C42 F25 106.4(9) . .
F27 C42 F25 98.0(9) . .
F26 C42 C39 119.8(10) . .
F27 C42 C39 114.3(9) . .
F25 C42 C39 117.1(8) . .
O4 C43 C46 109.7(6) . .
O4 C43 C45 108.1(12) . .
C46 C43 C45 110.5(7) . .
O4 C43 C44 110.3(7) . .
C46 C43 C44 109.4(12) . .
C45 C43 C44 108.8(6) . .
F30 C44 F28 107.2(8) . .
F30 C44 F29 106.8(8) . .
F28 C44 F29 107.7(7) . .
F30 C44 C43 110.8(7) . .
F28 C44 C43 111.8(8) . .
F29 C44 C43 112.4(8) . .
F31 C45 F33 106.8(9) . .
F31 C45 F32 107.6(9) . .
F33 C45 F32 107.7(9) . .
F31 C45 C43 110.4(8) . .
F33 C45 C43 112.2(9) . .
F32 C45 C43 111.9(8) . .
F34 C46 F36 107.7(7) . .
F34 C46 F35 107.9(7) . .
F36 C46 F35 107.9(9) . .
F34 C46 C43 112.5(7) . .
F36 C46 C43 110.7(9) . .
F35 C46 C43 110.0(9) . .

loop_
_geom_bond_atom_site_label_1
_geom_bond_atom_site_label_2
_geom_bond_distance
_geom_bond_site_symmetry_2
Cr1 Cl1 2.2759(8) .
Cr1 Cl1 2.2759(9) 5_575
Cr1 P2 2.4582(9) .
Cr1 P2 2.4582(9) 5_575
Cr1 P1 2.5350(10) .
Cr1 P1 2.5350(10) 5_575
P1 C13 1.828(4) .
P1 C7 1.831(4) .
P1 C1 1.835(4) .
P2 C2 1.821(4) .
P2 C19 1.821(4) .
P2 C25 1.827(4) .
C1 C6 1.403(5) .
C1 C2 1.404(6) .
C2 C3 1.395(5) .
C3 C4 1.379(6) .
C4 C5 1.381(7) .
C5 C6 1.383(6) .
C7 C12 1.389(6) .
C7 C8 1.392(6) .
C8 C9 1.389(6) .
C9 C10 1.378(7) .
C10 C11 1.382(7) .
C11 C12 1.386(6) .
C13 C18 1.398(6) .
C13 C14 1.401(6) .
C14 C15 1.381(7) .
C15 C16 1.388(8) .
C16 C17 1.392(8) .
C17 C18 1.389(6) .
C19 C24 1.392(6) .
C19 C20 1.397(6) .
C20 C21 1.390(6) .
C21 C22 1.389(7) .
C22 C23 1.372(7) .
C23 C24 1.386(6) .
C25 C30 1.393(6) .
C25 C26 1.396(6) .
C26 C27 1.398(6) .
C27 C28 1.378(7) .
C28 C29 1.383(7) .
C29 C30 1.393(6) .
Al1 O3 1.706(7) 7_575
Al1 O3 1.706(7) .
Al1 O2 1.720(5) 7_575
Al1 O2 1.720(5) .
Al1 O1 1.726(7) 7_575
Al1 O1 1.726(7) .
Al1 O4 1.731(6) .
Al1 O4 1.731(6) 7_575
O1 C31 1.348(11) .
O2 C35 1.327(7) .
O3 C39 1.357(11) .
O4 C43 1.353(10) .
C31 C32 1.518(15) .
C31 C34 1.553(16) .
C31 C33 1.579(16) .
C32 F3 1.299(9) .
C32 F2 1.314(9) .
C32 F1 1.373(10) .
C33 F5 1.351(9) .
C33 F6 1.357(9) .
C33 F4 1.360(9) .
C34 F9 1.310(9) .
C34 F8 1.347(9) .
C34 F7 1.355(9) .
C35 O2 1.327(7) 7_575
C35 C37 1.490(10) 7_575
C35 C37 1.490(10) .
C35 C38 1.593(10) 7_575
C35 C38 1.593(10) .
C35 C36 1.612(11) 7_575
C35 C36 1.612(11) .
C36 F11 1.328(9) .
C36 F10 1.360(9) .
C36 F12 1.364(9) .
C37 F15 1.329(8) .
C37 F13 1.350(9) .
C37 F14 1.358(8) .
C38 F16 1.326(8) .
C38 F17 1.360(9) .
C38 F18 1.365(9) .
C39 C42 1.504(15) .
C39 C40 1.537(14) .
C39 C41 1.559(14) .
C40 F19 1.328(9) .
C40 F20 1.347(8) .
C40 F21 1.377(9) .
C41 F24 1.302(8) .
C41 F22 1.319(9) .
C41 F23 1.360(8) .
C42 F26 1.282(9) .
C42 F27 1.309(9) .
C42 F25 1.330(9) .
C43 C46 1.537(13) .
C43 C45 1.541(16) .
C43 C44 1.546(14) .
C44 F30 1.323(8) .
C44 F28 1.335(8) .
C44 F29 1.338(8) .
C45 F31 1.325(9) .
C45 F33 1.326(9) .
C45 F32 1.336(8) .
C46 F34 1.330(8) .
C46 F36 1.335(8) .
C46 F35 1.339(9) .
